data_2205930
loop_
_publ_author_name
'Hartung, Jens'
'Schmidt, Philipp'
'Svoboda, Ingrid'
'Fuess, Hartmut'

_publ_section_title
;
 4-(4-Chlorophenyl)-2-(trichloromethylsulfanyl)-1,3-thiazole
;
_journal_issue 6
_journal_name_full 'Acta Crystallographica Section E'
_journal_page_first o1736
_journal_page_last o1737
_journal_paper_doi 10.1107/S160053680501305X
_journal_volume 61
_journal_year 2005
_chemical_formula_iupac 'C10 H5 Cl4 N S2'
_chemical_formula_moiety 'C10 H5 Cl4 N S2'
_chemical_formula_sum 'C10 H5 Cl4 N S2'
_chemical_formula_weight 345.07
_chemical_melting_point 375
_chemical_name_systematic
;
4-(4-Chlorophenyl)-2-(trichloromethylsulfanyl)-1,3-thiazole
;
_space_group_IT_number 4
_symmetry_cell_setting monoclinic
_symmetry_space_group_name_Hall 'P 2yb'
_symmetry_space_group_name_H-M 'P 1 21 1'
_atom_sites_solution_hydrogens geom
_atom_sites_solution_primary direct
_atom_sites_solution_secondary difmap
_audit_creation_method SHELXL-97
_cell_angle_alpha 90.00
_cell_angle_beta 102.23(2)
_cell_angle_gamma 90.00
_cell_formula_units_Z 2
_cell_length_a 10.353(3)
_cell_length_b 6.1070(10)
_cell_length_c 10.882(2)
_cell_measurement_reflns_used 25
_cell_measurement_temperature 303(2)
_cell_measurement_theta_max 14.03
_cell_measurement_theta_min 4.53
_cell_volume 672.4(3)
_computing_cell_refinement
;
CAD-4 Diffractometer Control Software
;
_computing_data_collection
;
CAD-4 Diffractometer Control Software (Nonius, 1993)
;
_computing_data_reduction
;
CAD-4 Diffractometer Control Software
;
_computing_molecular_graphics
;
PLATON2003 (Spek, 1990, 2003) and ORTEP-3 (Farrugia, 1997, 2005)
;
_computing_publication_material SHELXL97
_computing_structure_refinement 'SHELXL97 (Sheldrick, 1997)'
_computing_structure_solution 'SHELXS97 (Sheldrick, 1997)'
_diffrn_ambient_temperature 303(2)
_diffrn_measured_fraction_theta_full 0.994
_diffrn_measured_fraction_theta_max 0.994
_diffrn_measurement_device_type 'Enraf--Nonius CAD-4'
_diffrn_measurement_method \w/2\q
_diffrn_radiation_monochromator graphite
_diffrn_radiation_source 'fine-focus sealed tube'
_diffrn_radiation_type MoK\a
_diffrn_radiation_wavelength 0.71073
_diffrn_reflns_av_R_equivalents 0.0302
_diffrn_reflns_av_sigmaI/netI 0.0361
_diffrn_reflns_limit_h_max 12
_diffrn_reflns_limit_h_min -12
_diffrn_reflns_limit_k_max 0
_diffrn_reflns_limit_k_min -7
_diffrn_reflns_limit_l_max 13
_diffrn_reflns_limit_l_min -13
_diffrn_reflns_number 2883
_diffrn_reflns_theta_full 25.99
_diffrn_reflns_theta_max 25.99
_diffrn_reflns_theta_min 4.08
_diffrn_standards_decay_% -1.5
_diffrn_standards_interval_time 120
_diffrn_standards_number 3
_exptl_absorpt_coefficient_mu 1.164
_exptl_absorpt_correction_T_max 0.943
_exptl_absorpt_correction_T_min 0.865
_exptl_absorpt_correction_type psi-scan
_exptl_absorpt_process_details '(North et al., 1968)'
_exptl_crystal_colour colourless
_exptl_crystal_density_diffrn 1.704
_exptl_crystal_density_method 'not measured'
_exptl_crystal_description Needle
_exptl_crystal_F_000 344
_exptl_crystal_size_max 0.75
_exptl_crystal_size_mid 0.13
_exptl_crystal_size_min 0.05
_refine_diff_density_max 0.318
_refine_diff_density_min -0.293
_refine_ls_extinction_method none
_refine_ls_goodness_of_fit_ref 1.077
_refine_ls_hydrogen_treatment constr
_refine_ls_matrix_type full
_refine_ls_number_parameters 154
_refine_ls_number_reflns 1444
_refine_ls_number_restraints 1
_refine_ls_restrained_S_all 1.077
_refine_ls_R_factor_all 0.0502
_refine_ls_R_factor_gt 0.0321
_refine_ls_shift/su_max 0.000
_refine_ls_shift/su_mean 0.000
_refine_ls_structure_factor_coef Fsqd
_refine_ls_weighting_details 'calc w = 1/[\s^2^(Fo^2^)+(0.0505P)^2^] where P = (Fo^2^+2Fc^2^)/3'
_refine_ls_weighting_scheme calc
_refine_ls_wR_factor_gt 0.0768
_refine_ls_wR_factor_ref 0.0847
_reflns_number_gt 1165
_reflns_number_total 1444
_reflns_threshold_expression I>2\s(I)
_cod_data_source_file fl6158.cif
_cod_data_source_block I
_cod_depositor_comments
;
The following automatic conversions were performed:
'_symmetry_cell_setting' value 'Monoclinic' changed to 'monoclinic'
according to '/home/saulius/struct/CIF-dictionaries/cif_core.dic'
dictionary named 'cif_core.dic' version 2.4.1 from 2010-06-29.

Automatic conversion script
Id: cif_fix_enum 1527 2010-12-29 10:47:43Z saulius 

The following automatic conversions were performed:

'_symmetry_cell_setting' value 'Monoclinic' changed to 'monoclinic'
according to /home/saulius/struct/CIF-dictionaries/cif_core.dic
dictionary named 'cif_core.dic' version 2.4.1 from 2010-06-29.

Automatic conversion script
Id: cif_fix_values 1715 2011-07-08 13:25:40Z adriana 
;
_cod_original_sg_symbol_H-M 'P 21'
_cod_database_code 2205930
_cod_database_fobs_code 2205930

loop_
_symmetry_equiv_pos_as_xyz
'x, y, z'
'-x, y+1/2, -z'

loop_
_atom_site_label
_atom_site_fract_x
_atom_site_fract_y
_atom_site_fract_z
_atom_site_U_iso_or_equiv
_atom_site_adp_type
_atom_site_calc_flag
_atom_site_refinement_flags
_atom_site_occupancy
_atom_site_type_symbol
C2 -0.2643(4) -0.5673(7) -0.1502(4) 0.0516(10) Uani d . 1 C
C4 -0.4311(4) -0.7111(8) -0.2802(3) 0.0488(9) Uani d . 1 C
C5 -0.3548(5) -0.8932(8) -0.2516(4) 0.0614(12) Uani d . 1 C
H4 -0.3777 -1.0319 -0.2843 0.074 Uiso calc R 1 H
C6 -0.5623(4) -0.7015(8) -0.3654(3) 0.0496(9) Uani d . 1 C
C7 -0.6369(4) -0.5129(9) -0.3766(4) 0.0610(11) Uani d . 1 C
H7 -0.6040 -0.3903 -0.3296 0.073 Uiso calc R 1 H
C8 -0.7592(5) -0.5029(10) -0.4561(5) 0.0724(14) Uani d . 1 C
H8 -0.8089 -0.3751 -0.4613 0.087 Uiso calc R 1 H
C9 -0.8081(5) -0.6810(12) -0.5279(4) 0.0699(14) Uani d . 1 C
C10 -0.7364(5) -0.8727(12) -0.5189(5) 0.0752(14) Uani d . 1 C
H10 -0.7704 -0.9937 -0.5669 0.090 Uiso calc R 1 H
C11 -0.6134(5) -0.8845(10) -0.4380(4) 0.0621(11) Uani d . 1 C
H11 -0.5648 -1.0136 -0.4318 0.075 Uiso calc R 1 H
C12 -0.2405(4) -0.3427(8) 0.0739(4) 0.0529(10) Uani d . 1 C
N3 -0.3773(3) -0.5244(6) -0.2221(3) 0.0488(8) Uani d . 1 N
S1 -0.21321(12) -0.8334(2) -0.14898(13) 0.0666(4) Uani d . 1 S
S2 -0.16012(10) -0.37398(19) -0.05817(10) 0.0552(3) Uani d . 1 S
Cl1 -0.95979(14) -0.6656(4) -0.63124(14) 0.1097(7) Uani d . 1 Cl
Cl2 -0.13319(11) -0.1703(3) 0.17865(12) 0.0755(4) Uani d . 1 Cl
Cl3 -0.39691(10) -0.2168(3) 0.03080(11) 0.0693(4) Uani d . 1 Cl
Cl4 -0.26126(14) -0.5942(2) 0.14672(13) 0.0796(4) Uani d . 1 Cl

loop_
_atom_site_aniso_label
_atom_site_aniso_U_11
_atom_site_aniso_U_22
_atom_site_aniso_U_33
_atom_site_aniso_U_12
_atom_site_aniso_U_13
_atom_site_aniso_U_23
C2 0.057(2) 0.036(2) 0.066(2) 0.0016(19) 0.0224(19) -0.006(2)
C4 0.061(2) 0.040(2) 0.0501(19) 0.0027(19) 0.0230(17) -0.003(2)
C5 0.070(3) 0.040(2) 0.074(3) 0.007(2) 0.016(2) -0.011(2)
C6 0.059(2) 0.048(2) 0.0464(19) -0.001(2) 0.0202(16) 0.001(2)
C7 0.065(3) 0.050(3) 0.070(3) 0.004(2) 0.018(2) 0.001(2)
C8 0.064(3) 0.068(4) 0.087(3) 0.018(3) 0.021(3) 0.019(3)
C9 0.067(3) 0.086(4) 0.057(2) -0.012(3) 0.0137(19) 0.017(3)
C10 0.086(3) 0.075(4) 0.064(3) -0.019(3) 0.015(2) -0.001(3)
C11 0.072(3) 0.055(3) 0.061(2) -0.005(3) 0.018(2) -0.008(3)
C12 0.054(2) 0.047(2) 0.057(2) 0.003(2) 0.0109(17) 0.000(2)
N3 0.0555(19) 0.0412(19) 0.0521(18) 0.0033(16) 0.0169(15) -0.0017(17)
S1 0.0645(7) 0.0420(6) 0.0891(8) 0.0127(6) 0.0068(6) -0.0079(6)
S2 0.0506(5) 0.0463(6) 0.0721(7) -0.0006(5) 0.0205(5) -0.0060(5)
Cl1 0.0754(8) 0.145(2) 0.0964(10) -0.0191(11) -0.0094(7) 0.0389(13)
Cl2 0.0691(7) 0.0732(9) 0.0795(7) -0.0028(7) 0.0048(5) -0.0244(7)
Cl3 0.0522(5) 0.0811(9) 0.0765(7) 0.0151(6) 0.0183(5) -0.0035(7)
Cl4 0.1026(10) 0.0642(9) 0.0727(7) -0.0048(7) 0.0198(7) 0.0150(6)

loop_
_atom_type_symbol
_atom_type_description
_atom_type_scat_dispersion_real
_atom_type_scat_dispersion_imag
_atom_type_scat_source
C C 0.0033 0.0016 'International Tables Vol C Tables 4.2.6.8 and 6.1.1.4'
H H 0.0000 0.0000 'International Tables Vol C Tables 4.2.6.8 and 6.1.1.4'
N N 0.0061 0.0033 'International Tables Vol C Tables 4.2.6.8 and 6.1.1.4'
S S 0.1246 0.1234 'International Tables Vol C Tables 4.2.6.8 and 6.1.1.4'
Cl Cl 0.1484 0.1585 'International Tables Vol C Tables 4.2.6.8 and 6.1.1.4'

loop_
_geom_angle_atom_site_label_1
_geom_angle_atom_site_label_2
_geom_angle_atom_site_label_3
_geom_angle
_geom_angle_publ_flag
N3 C2 S1 116.0(3) yes
N3 C2 S2 125.2(3) yes
S1 C2 S2 118.8(3) yes
C5 C4 N3 114.6(4) yes
C5 C4 C6 126.1(4) yes
N3 C4 C6 119.3(4) ?
C4 C5 S1 110.9(4) yes
C4 C5 H4 124.6 ?
S1 C5 H4 124.6 ?
C7 C6 C11 118.5(4) ?
C7 C6 C4 120.9(4) ?
C11 C6 C4 120.6(4) ?
C8 C7 C6 121.1(5) ?
C8 C7 H7 119.4 ?
C6 C7 H7 119.4 ?
C9 C8 C7 120.1(5) ?
C9 C8 H8 119.9 ?
C7 C8 H8 119.9 ?
C8 C9 C10 120.3(5) ?
C8 C9 Cl1 120.1(5) ?
C10 C9 Cl1 119.6(5) ?
C9 C10 C11 119.8(6) ?
C9 C10 H10 120.1 ?
C11 C10 H10 120.1 ?
C10 C11 C6 120.0(5) ?
C10 C11 H11 120.0 ?
C6 C11 H11 120.0 ?
Cl4 C12 Cl2 110.5(2) yes
Cl4 C12 Cl3 107.9(2) yes
Cl2 C12 Cl3 109.2(3) yes
Cl4 C12 S2 112.6(3) yes
Cl2 C12 S2 104.1(2) ?
Cl3 C12 S2 112.6(2) ?
C2 N3 C4 109.9(4) yes
C5 S1 C2 88.7(2) yes
C2 S2 C12 101.1(2) yes

loop_
_geom_bond_atom_site_label_1
_geom_bond_atom_site_label_2
_geom_bond_distance
_geom_bond_publ_flag
C2 N3 1.289(6) ?
C2 S1 1.708(4) ?
C2 S2 1.761(4) ?
C4 C5 1.362(7) ?
C4 N3 1.365(6) ?
C4 C6 1.474(5) yes
C5 S1 1.684(5) ?
C5 H4 0.9300 ?
C6 C7 1.378(7) ?
C6 C11 1.406(7) ?
C7 C8 1.375(6) ?
C7 H7 0.9300 ?
C8 C9 1.372(9) ?
C8 H8 0.9300 ?
C9 C10 1.378(9) ?
C9 Cl1 1.730(5) yes
C10 C11 1.389(7) ?
C10 H10 0.9300 ?
C11 H11 0.9300 ?
C12 Cl4 1.762(5) yes
C12 Cl2 1.762(4) yes
C12 Cl3 1.764(4) yes
C12 S2 1.817(4) ?

loop_
_geom_torsion_atom_site_label_1
_geom_torsion_atom_site_label_2
_geom_torsion_atom_site_label_3
_geom_torsion_atom_site_label_4
_geom_torsion
N3 C4 C5 S1 0.6(5)
C6 C4 C5 S1 -179.2(3)
C5 C4 C6 C7 172.8(4)
N3 C4 C6 C7 -7.0(6)
C5 C4 C6 C11 -7.8(6)
N3 C4 C6 C11 172.4(4)
C11 C6 C7 C8 0.4(7)
C4 C6 C7 C8 179.9(4)
C6 C7 C8 C9 -1.2(8)
C7 C8 C9 C10 1.4(8)
C7 C8 C9 Cl1 -178.1(4)
C8 C9 C10 C11 -0.8(8)
Cl1 C9 C10 C11 178.7(4)
C9 C10 C11 C6 0.1(7)
C7 C6 C11 C10 0.1(7)
C4 C6 C11 C10 -179.3(4)
S1 C2 N3 C4 1.0(4)
S2 C2 N3 C4 179.5(3)
C5 C4 N3 C2 -1.0(5)
C6 C4 N3 C2 178.8(3)
C4 C5 S1 C2 0.0(4)
N3 C2 S1 C5 -0.6(4)
S2 C2 S1 C5 -179.2(3)
N3 C2 S2 C12 78.4(4)
S1 C2 S2 C12 -103.1(3)
Cl4 C12 S2 C2 54.9(3)
Cl2 C12 S2 C2 174.6(2)
Cl3 C12 S2 C2 -67.3(3)

loop_
_cod_related_entry_id
_cod_related_entry_database
_cod_related_entry_code
1 ChemSpider 10357199
